data_7042773
loop_
_publ_author_name
'Liu, Mei-Jiao'
'Hu, kong-Qiu'
'Liu, Cai-Ming'
'Cui, Ai-Li'
'Kou, Hui-Zhong'

_publ_section_title
;
 Metallocyclic Ni4Ln2M2 single-molecule magnets
;
_journal_name_full 'Dalton Trans.'
_journal_paper_doi 10.1039/C7DT00948H
_journal_year 2017
_chemical_formula_sum 'C102 H142 Cr2 Dy2 N22 Ni4 O34'
_chemical_formula_weight 2884.21
_chemical_name_systematic
;
 ?
;
_space_group_crystal_system monoclinic
_space_group_IT_number 14
_space_group_name_Hall '-P 2ybc'
_space_group_name_H-M_alt 'P 1 21/c 1'
_symmetry_space_group_name_Hall '-P 2ybc'
_symmetry_space_group_name_H-M 'P 1 21/c 1'
_atom_sites_solution_hydrogens geom
_audit_creation_method SHELXL-2013
_audit_update_record
;
2017-03-13 deposited with the CCDC.
2017-04-24 downloaded from the CCDC.
;
_cell_angle_alpha 90
_cell_angle_beta 105.455(2)
_cell_angle_gamma 90
_cell_formula_units_Z 2
_cell_length_a 16.818(3)
_cell_length_b 22.639(3)
_cell_length_c 19.369(3)
_cell_measurement_reflns_used 20295
_cell_measurement_temperature 153(2)
_cell_measurement_theta_max 29.1051
_cell_measurement_theta_min 2.0757
_cell_volume 7107.9(19)
_computing_cell_refinement 'CrystalClear (Rigaku Inc., 2008)'
_computing_data_collection 'CrystalClear (Rigaku Inc., 2008)'
_computing_data_reduction 'CrystalClear (Rigaku Inc., 2008)'
_computing_structure_refinement 'SHELXL-2013 (Sheldrick, 2013)'
_computing_structure_solution 'SHELXS-97 (Sheldrick, 1990)'
_diffrn_ambient_temperature 153(2)
_diffrn_detector_area_resol_mean 28.5714
_diffrn_measured_fraction_theta_full 0.997
_diffrn_measured_fraction_theta_max 0.997
_diffrn_measurement_device_type 'Saturn724+ (2x2 bin mode)'
_diffrn_measurement_method dtprofit.ref
_diffrn_radiation_type MoK\a
_diffrn_radiation_wavelength 0.71073
_diffrn_reflns_av_R_equivalents 0.0462
_diffrn_reflns_av_unetI/netI 0.0509
_diffrn_reflns_Laue_measured_fraction_full 0.997
_diffrn_reflns_Laue_measured_fraction_max 0.997
_diffrn_reflns_limit_h_max 21
_diffrn_reflns_limit_h_min -21
_diffrn_reflns_limit_k_max 20
_diffrn_reflns_limit_k_min -28
_diffrn_reflns_limit_l_max 24
_diffrn_reflns_limit_l_min -24
_diffrn_reflns_number 54638
_diffrn_reflns_point_group_measured_fraction_full 0.997
_diffrn_reflns_point_group_measured_fraction_max 0.997
_diffrn_reflns_theta_full 25.242
_diffrn_reflns_theta_max 26.999
_diffrn_reflns_theta_min 2.076
_diffrn_source 'Rotating Anode'
_exptl_absorpt_coefficient_mu 1.774
_exptl_absorpt_correction_T_max 1.0000
_exptl_absorpt_correction_T_min 0.7795
_exptl_absorpt_correction_type multi-scan
_exptl_crystal_colour Green
_exptl_crystal_density_diffrn 1.348
_exptl_crystal_description Prism
_exptl_crystal_F_000 2944
_exptl_crystal_size_max 0.440
_exptl_crystal_size_mid 0.380
_exptl_crystal_size_min 0.120
_refine_diff_density_max 2.342
_refine_diff_density_min -1.607
_refine_diff_density_rms 0.170
_refine_ls_extinction_coef 0.00147(16)
_refine_ls_extinction_expression Fc^*^=kFc[1+0.001xFc^2^\l^3^/sin(2\q)]^-1/4^
_refine_ls_extinction_method SHELXL
_refine_ls_goodness_of_fit_ref 1.123
_refine_ls_hydrogen_treatment constr
_refine_ls_matrix_type full
_refine_ls_number_parameters 839
_refine_ls_number_reflns 15458
_refine_ls_number_restraints 48
_refine_ls_restrained_S_all 1.132
_refine_ls_R_factor_all 0.0861
_refine_ls_R_factor_gt 0.0765
_refine_ls_shift/su_max 0.002
_refine_ls_shift/su_mean 0.000
_refine_ls_structure_factor_coef Fsqd
_refine_ls_weighting_details
;
 w=1/[\s^2^(Fo^2^)+(0.0913P)^2^+23.1795P]
 where P=(Fo^2^+2Fc^2^)/3
;
_refine_ls_weighting_scheme calc
_refine_ls_wR_factor_gt 0.1943
_refine_ls_wR_factor_ref 0.2028
_reflns_Friedel_coverage 0.000
_reflns_number_gt 13614
_reflns_number_total 15458
_reflns_threshold_expression 'I > 2\s(I)'
_cod_data_source_file c7dt00948h2.cif
_cod_data_source_block 1
_cod_depositor_comments
;
The following automatic conversions were performed:

'_exptl_absorpt_correction_type' value 'Multi-scan' changed to
'multi-scan' according to
/home/data/users/saulius/crontab/automatic-downloads/rss-feeds/RSC/lib/dictionaries/cif_core.dic
dictionary named 'cif_core.dic' version 2.4.2 from 2011-04-26.

Automatic conversion script
Id: cif_fix_values 4973 2017-02-22 13:04:09Z antanas 
;
_cod_original_cell_volume 7107.7(18)
_cod_database_code 7042773
_shelx_space_group_comment
;
The symmetry employed for this shelxl refinement is uniquely defined
by the following loop, which should always be used as a source of
symmetry information in preference to the above space-group names.
They are only intended as comments.
;
_shelx_estimated_absorpt_t_min 0.509
_shelx_estimated_absorpt_t_max 0.815
_shelxl_version_number 2013-2

loop_
_space_group_symop_operation_xyz
'x, y, z'
'-x, y+1/2, -z+1/2'
'-x, -y, -z'
'x, -y-1/2, z-1/2'

loop_
_atom_site_label
_atom_site_type_symbol
_atom_site_fract_x
_atom_site_fract_y
_atom_site_fract_z
_atom_site_U_iso_or_equiv
_atom_site_adp_type
_atom_site_occupancy
_atom_site_site_symmetry_order
_atom_site_calc_flag
_atom_site_refinement_flags_posn
_atom_site_refinement_flags_adp
_atom_site_refinement_flags_occupancy
Dy1 Dy 0.99529(2) 0.49832(2) 0.29004(2) 0.03361(12) Uani 1 1 d . . .
Ni1 Ni 0.78223(5) 0.53476(4) 0.23820(4) 0.0388(2) Uani 1 1 d . . .
Ni2 Ni 1.20808(5) 0.46306(4) 0.33722(5) 0.0486(2) Uani 1 1 d . . .
Cr1 Cr 0.70222(6) 0.65960(4) 0.43138(6) 0.0375(2) Uani 1 1 d . . .
C1 C 0.7393(4) 0.6023(3) 0.3643(3) 0.0355(12) Uani 1 1 d . . .
C2 C 0.8197(4) 0.6943(3) 0.4583(3) 0.0375(13) Uani 1 1 d . . .
C3 C 0.7436(4) 0.6027(3) 0.5154(4) 0.0398(14) Uani 1 1 d . . .
C4 C 0.5845(5) 0.6249(4) 0.4041(5) 0.062(2) Uani 1 1 d . . .
C5 C 0.6674(4) 0.7174(3) 0.5013(4) 0.0473(15) Uani 1 1 d . . .
C6 C 0.6650(4) 0.7186(3) 0.3473(4) 0.0521(17) Uani 1 1 d . . .
C7 C 1.1524(4) 0.5877(3) 0.3513(3) 0.0420(14) Uani 1 1 d . . .
C8 C 1.0840(5) 0.3954(3) 0.2194(4) 0.056(2) Uani 1 1 d . . .
C9 C 1.0049(5) 0.3911(3) 0.1714(4) 0.0509(18) Uani 1 1 d . . .
C10 C 0.9839(6) 0.3471(3) 0.1199(5) 0.063(2) Uani 1 1 d . . .
H10A H 0.9298 0.3457 0.0886 0.075 Uiso 1 1 calc R U .
C11 C 0.9073(4) 0.6006(2) 0.1779(3) 0.0365(12) Uani 1 1 d . . .
C12 C 1.0879(4) 0.6292(3) 0.3454(3) 0.0388(13) Uani 1 1 d . . .
C13 C 1.0082(5) 0.6495(3) 0.1275(4) 0.0466(15) Uani 1 1 d . . .
H13A H 1.0625 0.6512 0.1218 0.056 Uiso 1 1 calc R U .
C14 C 0.9509(5) 0.6918(3) 0.0965(4) 0.0528(17) Uani 1 1 d . . .
H14A H 0.9656 0.7230 0.0695 0.063 Uiso 1 1 calc R U .
C15 C 0.8715(5) 0.6888(3) 0.1050(4) 0.0540(17) Uani 1 1 d . . .
H15A H 0.8320 0.7179 0.0831 0.065 Uiso 1 1 calc R U .
C16 C 0.8485(4) 0.6430(3) 0.1458(4) 0.0448(15) Uani 1 1 d . . .
C17 C 0.7624(5) 0.6413(3) 0.1458(4) 0.0559(18) Uani 1 1 d . . .
H17A H 0.7287 0.6727 0.1219 0.067 Uiso 1 1 calc R U .
C18 C 0.8992(5) 0.3691(3) 0.3075(4) 0.0462(15) Uani 1 1 d . . .
C19 C 0.8823(6) 0.3094(3) 0.3097(4) 0.061(2) Uani 1 1 d . . .
H19A H 0.9260 0.2821 0.3267 0.074 Uiso 1 1 calc R U .
C20 C 0.8356(4) 0.4106(3) 0.2819(3) 0.0453(15) Uani 1 1 d . . .
C21 C 1.0391(5) 0.3588(4) 0.3764(5) 0.074(3) Uani 1 1 d . . .
H21A H 1.0170 0.3410 0.4135 0.111 Uiso 1 1 calc R U .
H21B H 1.0866 0.3837 0.3988 0.111 Uiso 1 1 calc R U .
H21C H 1.0564 0.3275 0.3485 0.111 Uiso 1 1 calc R U .
C22 C 0.9501(4) 0.6384(4) 0.3548(5) 0.061(2) Uani 1 1 d . . .
H22A H 0.9754 0.6596 0.3994 0.092 Uiso 1 1 calc R U .
H22B H 0.9061 0.6127 0.3620 0.092 Uiso 1 1 calc R U .
H22C H 0.9268 0.6669 0.3167 0.092 Uiso 1 1 calc R U .
C23 C 0.9861(4) 0.6042(3) 0.1671(3) 0.0362(12) Uani 1 1 d . . .
C24 C 0.6368(4) 0.6109(4) 0.1663(5) 0.068(2) Uani 1 1 d . . .
H24A H 0.6164 0.6426 0.1308 0.081 Uiso 1 1 calc R U .
H24B H 0.6290 0.6242 0.2127 0.081 Uiso 1 1 calc R U .
C25 C 0.5852(4) 0.5557(5) 0.1425(5) 0.068(2) Uani 1 1 d . . .
C26 C 0.5986(5) 0.5107(4) 0.2033(5) 0.064(2) Uani 1 1 d . . .
H26A H 0.5906 0.5307 0.2464 0.077 Uiso 1 1 calc R U .
H26B H 0.5561 0.4795 0.1896 0.077 Uiso 1 1 calc R U .
C27 C 0.6020(6) 0.5285(6) 0.0746(5) 0.086(3) Uani 1 1 d . . .
H27A H 0.6601 0.5169 0.0849 0.129 Uiso 1 1 calc R U .
H27B H 0.5897 0.5578 0.0359 0.129 Uiso 1 1 calc R U .
H27C H 0.5668 0.4937 0.0600 0.129 Uiso 1 1 calc R U .
C28 C 0.6812(5) 0.4269(4) 0.2327(4) 0.0572(19) Uani 1 1 d . . .
H28A H 0.6291 0.4079 0.2231 0.069 Uiso 1 1 calc R U .
C29 C 0.7547(5) 0.3896(3) 0.2584(4) 0.0521(17) Uani 1 1 d . . .
C30 C 0.7384(6) 0.3279(4) 0.2625(4) 0.071(3) Uani 1 1 d . . .
H30A H 0.6832 0.3138 0.2480 0.085 Uiso 1 1 calc R U .
C31 C 0.8014(6) 0.2895(4) 0.2871(5) 0.069(2) Uani 1 1 d . . .
H31A H 0.7901 0.2485 0.2888 0.082 Uiso 1 1 calc R U .
C32 C 0.8746(6) 0.4393(4) 0.1240(4) 0.070(2) Uani 1 1 d . . .
H32A H 0.8856 0.4371 0.0768 0.105 Uiso 1 1 calc R U .
H32B H 0.8471 0.4767 0.1283 0.105 Uiso 1 1 calc R U .
H32C H 0.8389 0.4063 0.1293 0.105 Uiso 1 1 calc R U .
C33 C 1.0414(7) 0.3054(3) 0.1141(5) 0.068(2) Uani 1 1 d . . .
H33A H 1.0277 0.2750 0.0791 0.082 Uiso 1 1 calc R U .
C34 C 1.1187(7) 0.3087(3) 0.1599(5) 0.075(3) Uani 1 1 d . . .
H34A H 1.1578 0.2793 0.1565 0.089 Uiso 1 1 calc R U .
C35 C 1.1443(5) 0.3546(3) 0.2132(5) 0.058(2) Uani 1 1 d . . .
C36 C 1.2276(6) 0.3564(3) 0.2519(5) 0.064(2) Uani 1 1 d . . .
H36A H 1.2610 0.3251 0.2428 0.076 Uiso 1 1 calc R U .
C37 C 1.3058(5) 0.5721(4) 0.3725(5) 0.062(2) Uani 1 1 d . . .
H37A H 1.3575 0.5919 0.3843 0.074 Uiso 1 1 calc R U .
C38 C 1.2324(4) 0.6092(3) 0.3621(4) 0.0520(17) Uani 1 1 d . . .
C39 C 1.2455(5) 0.6718(4) 0.3677(5) 0.063(2) Uani 1 1 d . . .
H39A H 1.3000 0.6867 0.3760 0.076 Uiso 1 1 calc R U .
C40 C 1.1021(5) 0.6890(3) 0.3499(4) 0.0524(17) Uani 1 1 d . . .
H40A H 1.0574 0.7157 0.3451 0.063 Uiso 1 1 calc R U .
C41 C 1.1162(5) 0.5548(4) 0.1788(4) 0.060(2) Uani 1 1 d . . .
H41A H 1.1054 0.5563 0.1265 0.091 Uiso 1 1 calc R U .
H41B H 1.1441 0.5177 0.1967 0.091 Uiso 1 1 calc R U .
H41C H 1.1514 0.5882 0.2001 0.091 Uiso 1 1 calc R U .
C42 C 0.4941(6) 0.5745(6) 0.1262(6) 0.097(4) Uani 1 1 d . . .
H42A H 0.4835 0.5918 0.1693 0.146 Uiso 1 1 calc R U .
H42B H 0.4587 0.5399 0.1114 0.146 Uiso 1 1 calc R U .
H42C H 0.4822 0.6038 0.0876 0.146 Uiso 1 1 calc R U .
C43 C 1.3540(5) 0.3873(4) 0.3307(6) 0.082(3) Uani 1 1 d . . .
H43A H 1.3750 0.3558 0.3048 0.099 Uiso 1 1 calc R U .
H43B H 1.3624 0.3740 0.3809 0.099 Uiso 1 1 calc R U .
C44 C 1.3905(6) 0.4872(5) 0.3869(7) 0.087(4) Uani 1 1 d . . .
H44A H 1.3980 0.4662 0.4330 0.104 Uiso 1 1 calc R U .
H44B H 1.4329 0.5186 0.3941 0.104 Uiso 1 1 calc R U .
C45 C 1.4045(6) 0.4432(5) 0.3305(8) 0.095(4) Uani 1 1 d . . .
C46 C 1.3892(8) 0.4727(6) 0.2587(8) 0.130(6) Uani 1 1 d . . .
H46A H 1.4221 0.5089 0.2633 0.195 Uiso 1 1 calc R U .
H46B H 1.3305 0.4825 0.2410 0.195 Uiso 1 1 calc R U .
H46C H 1.4050 0.4458 0.2249 0.195 Uiso 1 1 calc R U .
C47 C 1.4978(6) 0.4249(6) 0.3582(10) 0.139(6) Uani 1 1 d . . .
H47A H 1.5327 0.4600 0.3619 0.208 Uiso 1 1 calc R U .
H47B H 1.5114 0.3968 0.3245 0.208 Uiso 1 1 calc R U .
H47C H 1.5074 0.4063 0.4054 0.208 Uiso 1 1 calc R U .
C48 C 1.1825(5) 0.7104(3) 0.3616(5) 0.063(2) Uani 1 1 d . . .
H48A H 1.1928 0.7517 0.3652 0.075 Uiso 1 1 calc R U .
C49 C 0.7172(12) 0.1523(8) -0.0611(9) 0.071(5) Uani 0.521(14) 1 d . . P
C49A C 0.8000(18) 0.1496(12) -0.0365(11) 0.100(10) Uani 0.479(14) 1 d . . P
C50 C 0.752(2) 0.0472(13) -0.0521(15) 0.109(9) Uani 0.521(14) 1 d . . P
C50A C 0.6922(13) 0.0618(11) -0.0673(12) 0.081(6) Uani 0.479(14) 1 d . U P
C51 C 0.8411(8) 0.0451(8) -0.0328(9) 0.062(5) Uani 0.521(14) 1 d . . P
C51A C 0.8606(10) 0.1204(9) -0.0277(8) 0.061(5) Uani 0.479(14) 1 d . . P
N1 N 0.7620(4) 0.5736(3) 0.3243(3) 0.0502(14) Uani 1 1 d . . .
N2 N 0.8877(4) 0.7098(2) 0.4745(3) 0.0440(12) Uani 1 1 d . . .
N3 N 0.7695(4) 0.5754(3) 0.5664(4) 0.0623(17) Uani 1 1 d . . .
N4 N 0.5170(6) 0.6091(5) 0.3863(7) 0.116(4) Uani 1 1 d . . .
N5 N 0.6467(4) 0.7482(3) 0.5405(4) 0.0670(18) Uani 1 1 d . . .
N6 N 0.6440(5) 0.7502(4) 0.2992(4) 0.078(2) Uani 1 1 d . . .
N7 N 1.2642(4) 0.3945(3) 0.2976(4) 0.0619(18) Uani 1 1 d . . .
N8 N 1.3080(4) 0.5151(3) 0.3673(4) 0.067(2) Uani 1 1 d . . .
N9 N 0.6811(4) 0.4824(3) 0.2221(3) 0.0517(14) Uani 1 1 d . . .
N10 N 0.7269(4) 0.6021(3) 0.1743(3) 0.0520(14) Uani 1 1 d . . .
N11 N 0.7810(5) 0.0963(8) -0.0465(4) 0.096(4) Uani 1 1 d . . .
O1 O 1.0996(3) 0.43917(19) 0.2688(3) 0.0453(11) Uani 1 1 d . . .
O2 O 1.1325(3) 0.53046(19) 0.3439(2) 0.0406(10) Uani 1 1 d . . .
O3 O 1.0116(3) 0.60315(19) 0.3348(2) 0.0393(9) Uani 1 1 d . . .
O4 O 0.9526(3) 0.4358(2) 0.1801(3) 0.0509(12) Uani 1 1 d . . .
O5 O 0.8918(2) 0.55573(17) 0.2182(2) 0.0346(9) Uani 1 1 d . . .
O6 O 0.8573(3) 0.46724(18) 0.2803(2) 0.0409(10) Uani 1 1 d . . .
O7 O 0.9764(3) 0.39420(19) 0.3297(2) 0.0451(11) Uani 1 1 d . . .
O8 O 1.0384(3) 0.55834(18) 0.1982(2) 0.0406(10) Uani 1 1 d . . .
O9 O 0.9154(4) 0.0688(3) -0.0171(3) 0.0766(18) Uani 1 1 d . . .
O1W O 0.9963(4) 0.4994(2) 0.4095(3) 0.0554(13) Uani 1 1 d . . .
O2W O 0.6067(10) 0.3244(7) -0.2585(9) 0.237(9) Uani 1 1 d . . .
O3W O 0.1600(13) 0.6857(11) 0.0366(10) 0.152(10) Uani 0.57(4) 1 d . . P
O3WA O 0.224(3) 0.6926(14) 0.0470(14) 0.152(15) Uani 0.43(4) 1 d . U P
O4W O 0.5249(8) 0.2241(12) -0.2198(8) 0.305(13) Uani 1 1 d . . .
O5W O 0.4710(17) 0.6911(15) -0.0925(13) 0.206(11) Uani 0.5 1 d . U P
O6W O 0.9214(17) 0.5355(12) -0.0180(10) 0.179(9) Uani 0.5 1 d . U P
O7W O 0.5445(9) 0.7511(6) 0.1422(8) 0.075(5) Uani 0.474(19) 1 d . . P
O7WA O 0.4911(9) 0.7536(7) 0.0790(9) 0.099(6) Uani 0.526(19) 1 d . . P
O8W O 0.4333(11) 0.8300(9) -0.0031(11) 0.138(8) Uani 0.5 1 d . . P
O9W O 0.7179(18) 0.6330(10) -0.0677(11) 0.165(8) Uani 0.5 1 d . U P
O10W O 0.7068(12) 0.3965(13) -0.1638(15) 0.184(9) Uani 0.5 1 d . U P
O11W O 0.732(2) 0.4748(19) -0.0514(19) 0.120(11) Uani 0.25 1 d . U P
O12W O 0.360(3) 0.6422(18) -0.0658(17) 0.133(12) Uani 0.25 1 d . U P

loop_
_atom_site_aniso_label
_atom_site_aniso_U_11
_atom_site_aniso_U_22
_atom_site_aniso_U_33
_atom_site_aniso_U_23
_atom_site_aniso_U_13
_atom_site_aniso_U_12
Dy1 0.04127(19) 0.02956(18) 0.03581(17) 0.00204(10) 0.02040(13) 0.00517(10)
Ni1 0.0377(4) 0.0410(5) 0.0389(4) 0.0001(3) 0.0119(3) -0.0011(3)
Ni2 0.0441(5) 0.0443(5) 0.0690(6) 0.0207(4) 0.0351(4) 0.0107(4)
Cr1 0.0380(5) 0.0323(5) 0.0494(6) 0.0054(4) 0.0240(4) 0.0009(4)
C1 0.033(3) 0.032(3) 0.044(3) 0.000(2) 0.016(3) 0.000(2)
C2 0.047(3) 0.031(3) 0.042(3) 0.002(2) 0.025(3) -0.001(3)
C3 0.042(3) 0.032(3) 0.051(3) 0.016(3) 0.022(3) 0.000(2)
C4 0.050(4) 0.060(5) 0.086(6) 0.009(4) 0.033(4) -0.010(4)
C5 0.050(4) 0.047(4) 0.051(4) 0.000(3) 0.025(3) 0.000(3)
C6 0.043(4) 0.053(4) 0.066(5) 0.015(3) 0.024(3) -0.001(3)
C7 0.040(3) 0.048(4) 0.042(3) 0.010(3) 0.018(3) -0.003(3)
C8 0.089(6) 0.030(3) 0.071(5) 0.009(3) 0.060(5) 0.011(3)
C9 0.079(5) 0.028(3) 0.058(4) 0.000(3) 0.042(4) 0.005(3)
C10 0.087(6) 0.043(4) 0.075(5) -0.015(4) 0.052(5) -0.006(4)
C11 0.047(3) 0.025(3) 0.039(3) 0.000(2) 0.015(3) 0.001(2)
C12 0.045(3) 0.039(3) 0.034(3) -0.002(2) 0.014(3) -0.006(3)
C13 0.056(4) 0.037(3) 0.052(4) 0.003(3) 0.022(3) -0.009(3)
C14 0.056(4) 0.043(4) 0.057(4) 0.015(3) 0.011(3) -0.003(3)
C15 0.056(4) 0.042(4) 0.064(4) 0.015(3) 0.015(4) 0.004(3)
C16 0.043(3) 0.037(3) 0.054(4) 0.005(3) 0.011(3) 0.004(3)
C17 0.053(4) 0.056(4) 0.058(4) 0.015(3) 0.014(3) 0.008(3)
C18 0.065(4) 0.033(3) 0.045(3) -0.001(3) 0.021(3) -0.004(3)
C19 0.093(6) 0.034(4) 0.057(4) 0.000(3) 0.020(4) -0.005(4)
C20 0.061(4) 0.040(4) 0.037(3) -0.005(3) 0.017(3) -0.010(3)
C21 0.063(5) 0.056(5) 0.106(7) 0.042(5) 0.029(5) 0.012(4)
C22 0.044(4) 0.059(5) 0.085(6) -0.031(4) 0.022(4) 0.004(3)
C23 0.043(3) 0.032(3) 0.035(3) -0.001(2) 0.011(2) 0.003(2)
C24 0.034(4) 0.088(6) 0.081(6) 0.029(5) 0.014(4) 0.017(4)
C25 0.031(3) 0.106(7) 0.063(5) 0.017(5) 0.006(3) -0.001(4)
C26 0.041(4) 0.087(6) 0.063(5) 0.000(4) 0.013(4) -0.010(4)
C27 0.059(5) 0.143(10) 0.050(5) 0.004(6) 0.002(4) -0.016(6)
C28 0.050(4) 0.062(5) 0.056(4) 0.003(4) 0.007(3) -0.021(4)
C29 0.061(4) 0.050(4) 0.040(3) -0.006(3) 0.004(3) -0.016(3)
C30 0.091(6) 0.058(5) 0.056(5) -0.001(4) 0.006(4) -0.036(5)
C31 0.092(6) 0.039(4) 0.066(5) -0.004(4) 0.007(5) -0.021(4)
C32 0.093(7) 0.059(5) 0.053(4) -0.022(4) 0.009(4) 0.006(4)
C33 0.099(7) 0.039(4) 0.082(6) -0.008(4) 0.052(5) -0.001(4)
C34 0.116(8) 0.032(4) 0.100(7) 0.000(4) 0.074(6) 0.021(4)
C35 0.071(5) 0.040(4) 0.085(5) 0.007(4) 0.057(4) 0.015(3)
C36 0.075(5) 0.038(4) 0.095(6) 0.004(4) 0.052(5) 0.012(4)
C37 0.046(4) 0.055(5) 0.090(6) 0.018(4) 0.029(4) -0.006(3)
C38 0.046(4) 0.054(4) 0.065(4) 0.020(3) 0.030(3) -0.003(3)
C39 0.054(4) 0.063(5) 0.082(6) 0.013(4) 0.034(4) -0.013(4)
C40 0.067(5) 0.041(4) 0.059(4) -0.004(3) 0.034(4) -0.002(3)
C41 0.058(4) 0.070(5) 0.069(5) 0.024(4) 0.046(4) 0.020(4)
C42 0.047(5) 0.133(10) 0.105(8) 0.040(7) 0.010(5) 0.007(6)
C43 0.058(5) 0.068(6) 0.142(9) 0.025(6) 0.063(6) 0.026(4)
C44 0.050(5) 0.073(6) 0.139(10) 0.048(6) 0.029(6) 0.000(4)
C45 0.054(5) 0.079(7) 0.177(12) 0.029(7) 0.074(7) 0.021(5)
C46 0.116(9) 0.122(10) 0.203(15) 0.076(10) 0.130(11) 0.045(8)
C47 0.055(6) 0.121(10) 0.260(19) 0.023(11) 0.076(9) 0.019(6)
C48 0.075(5) 0.043(4) 0.081(5) -0.005(4) 0.040(4) -0.017(4)
C49 0.084(12) 0.072(11) 0.057(9) 0.006(8) 0.019(8) 0.031(9)
C49A 0.12(2) 0.101(18) 0.065(12) -0.012(12) 0.010(12) 0.084(17)
C50 0.15(3) 0.100(19) 0.097(17) 0.028(15) 0.064(18) 0.033(18)
C50A 0.052(8) 0.104(10) 0.090(10) -0.012(8) 0.024(7) 0.008(7)
C51 0.031(7) 0.084(11) 0.073(10) -0.017(8) 0.018(7) 0.009(7)
C51A 0.051(9) 0.087(13) 0.049(9) 0.002(8) 0.021(7) 0.015(9)
N1 0.045(3) 0.048(3) 0.061(4) 0.003(3) 0.019(3) -0.002(3)
N2 0.058(4) 0.037(3) 0.045(3) -0.005(2) 0.027(3) -0.011(3)
N3 0.049(4) 0.056(4) 0.093(5) 0.010(4) 0.038(4) -0.002(3)
N4 0.064(5) 0.109(8) 0.182(11) 0.003(7) 0.044(6) -0.031(5)
N5 0.067(4) 0.069(4) 0.072(4) -0.011(4) 0.033(4) 0.006(3)
N6 0.064(4) 0.088(5) 0.084(5) 0.043(5) 0.021(4) -0.001(4)
N7 0.052(4) 0.062(4) 0.089(5) 0.026(4) 0.049(4) 0.019(3)
N8 0.052(4) 0.062(4) 0.099(6) 0.034(4) 0.041(4) 0.006(3)
N9 0.046(3) 0.066(4) 0.041(3) -0.006(3) 0.009(3) -0.013(3)
N10 0.040(3) 0.059(4) 0.056(3) 0.011(3) 0.010(3) 0.006(3)
N11 0.042(4) 0.193(13) 0.056(5) -0.016(7) 0.016(3) 0.017(6)
O1 0.052(3) 0.036(2) 0.059(3) 0.007(2) 0.033(2) 0.0142(19)
O2 0.042(2) 0.038(2) 0.047(2) 0.0075(19) 0.020(2) 0.0017(18)
O3 0.039(2) 0.039(2) 0.044(2) -0.0102(18) 0.0174(19) 0.0020(18)
O4 0.073(3) 0.035(2) 0.050(3) -0.006(2) 0.027(2) 0.008(2)
O5 0.037(2) 0.034(2) 0.034(2) 0.0001(16) 0.0118(17) -0.0005(17)
O6 0.041(2) 0.037(2) 0.051(2) 0.0004(19) 0.021(2) -0.0016(18)
O7 0.051(3) 0.034(2) 0.055(3) 0.015(2) 0.023(2) 0.0078(19)
O8 0.048(2) 0.035(2) 0.048(2) 0.0071(18) 0.030(2) 0.0089(18)
O9 0.054(3) 0.129(6) 0.051(3) -0.008(3) 0.021(3) 0.018(3)
O1W 0.072(4) 0.068(4) 0.035(2) 0.003(2) 0.028(2) -0.003(2)
O2W 0.291(18) 0.220(14) 0.275(16) 0.143(13) 0.207(15) 0.155(13)
O3W 0.075(13) 0.26(2) 0.124(14) -0.004(14) 0.025(10) -0.044(13)
O3WA 0.16(2) 0.18(2) 0.116(16) -0.003(13) 0.027(14) 0.011(15)
O4W 0.119(10) 0.63(4) 0.167(12) 0.129(19) 0.034(9) 0.011(16)
O5W 0.171(16) 0.28(2) 0.132(14) -0.004(15) -0.019(12) -0.062(15)
O6W 0.240(17) 0.227(17) 0.081(10) -0.048(11) 0.062(11) -0.110(14)
O7W 0.079(10) 0.086(10) 0.069(10) 0.021(7) 0.038(8) 0.009(7)
O7WA 0.076(10) 0.123(12) 0.109(14) 0.011(10) 0.044(9) -0.012(8)
O8W 0.097(12) 0.167(17) 0.170(17) -0.078(15) 0.072(12) -0.049(12)
O9W 0.269(18) 0.140(14) 0.121(12) 0.001(11) 0.110(13) 0.014(13)
O10W 0.100(11) 0.233(18) 0.244(18) 0.094(14) 0.091(12) -0.021(12)
O11W 0.088(16) 0.154(19) 0.110(17) -0.006(16) 0.013(14) 0.024(15)
O12W 0.16(2) 0.142(19) 0.073(15) -0.013(14) -0.010(14) 0.035(16)

loop_
_atom_type_symbol
_atom_type_description
_atom_type_scat_dispersion_real
_atom_type_scat_dispersion_imag
_atom_type_scat_source
C C 0.0033 0.0016 'International Tables Vol C Tables 4.2.6.8 and 6.1.1.4'
H H 0.0000 0.0000 'International Tables Vol C Tables 4.2.6.8 and 6.1.1.4'
N N 0.0061 0.0033 'International Tables Vol C Tables 4.2.6.8 and 6.1.1.4'
O O 0.0106 0.0060 'International Tables Vol C Tables 4.2.6.8 and 6.1.1.4'
Cr Cr 0.3209 0.6236 'International Tables Vol C Tables 4.2.6.8 and 6.1.1.4'
Ni Ni 0.3393 1.1124 'International Tables Vol C Tables 4.2.6.8 and 6.1.1.4'
Dy Dy -0.1892 4.4098 'International Tables Vol C Tables 4.2.6.8 and 6.1.1.4'

loop_
_geom_angle_atom_site_label_1
_geom_angle_atom_site_label_2
_geom_angle_atom_site_label_3
_geom_angle
_geom_angle_site_symmetry_1
_geom_angle_site_symmetry_3
O1W Dy1 O5 113.59(17) . .
O1W Dy1 O1 112.23(18) . .
O5 Dy1 O1 134.18(15) . .
O1W Dy1 O2 79.07(18) . .
O5 Dy1 O2 125.27(14) . .
O1 Dy1 O2 64.23(16) . .
O1W Dy1 O6 80.19(18) . .
O5 Dy1 O6 63.78(14) . .
O1 Dy1 O6 125.41(15) . .
O2 Dy1 O6 159.25(15) . .
O1W Dy1 O8 141.54(16) . .
O5 Dy1 O8 65.19(14) . .
O1 Dy1 O8 79.12(14) . .
O2 Dy1 O8 73.37(15) . .
O6 Dy1 O8 124.45(15) . .
O1W Dy1 O4 141.58(17) . .
O5 Dy1 O4 78.84(15) . .
O1 Dy1 O4 65.31(17) . .
O2 Dy1 O4 124.89(16) . .
O6 Dy1 O4 73.28(16) . .
O8 Dy1 O4 76.87(15) . .
O1W Dy1 O3 71.00(16) . .
O5 Dy1 O3 70.91(14) . .
O1 Dy1 O3 125.82(15) . .
O2 Dy1 O3 63.69(14) . .
O6 Dy1 O3 108.66(14) . .
O8 Dy1 O3 72.91(14) . .
O4 Dy1 O3 143.92(15) . .
O1W Dy1 O7 70.87(16) . .
O5 Dy1 O7 124.84(15) . .
O1 Dy1 O7 71.29(15) . .
O2 Dy1 O7 109.77(15) . .
O6 Dy1 O7 63.24(15) . .
O8 Dy1 O7 144.05(14) . .
O4 Dy1 O7 72.52(15) . .
O3 Dy1 O7 141.85(15) . .
N1 Ni1 O6 103.0(2) . .
N1 Ni1 N9 93.6(2) . .
O6 Ni1 N9 91.6(2) . .
N1 Ni1 N10 91.5(3) . .
O6 Ni1 N10 162.8(2) . .
N9 Ni1 N10 96.6(3) . .
N1 Ni1 O5 114.9(2) . .
O6 Ni1 O5 75.67(16) . .
N9 Ni1 O5 150.6(2) . .
N10 Ni1 O5 90.0(2) . .
N3 Ni2 N8 92.8(3) 3_766 .
N3 Ni2 O2 103.6(2) 3_766 .
N8 Ni2 O2 91.8(2) . .
N3 Ni2 O1 114.1(2) 3_766 .
N8 Ni2 O1 152.4(2) . .
O2 Ni2 O1 76.70(18) . .
N3 Ni2 N7 91.6(3) 3_766 .
N8 Ni2 N7 96.8(3) . .
O2 Ni2 N7 162.1(2) . .
O1 Ni2 N7 88.7(2) . .
C3 Cr1 C1 90.5(3) . .
C3 Cr1 C2 86.5(2) . .
C1 Cr1 C2 88.2(2) . .
C3 Cr1 C4 93.7(3) . .
C1 Cr1 C4 91.7(3) . .
C2 Cr1 C4 179.8(3) . .
C3 Cr1 C6 177.8(3) . .
C1 Cr1 C6 89.3(3) . .
C2 Cr1 C6 91.3(3) . .
C4 Cr1 C6 88.6(3) . .
C3 Cr1 C5 88.5(3) . .
C1 Cr1 C5 178.6(3) . .
C2 Cr1 C5 90.7(3) . .
C4 Cr1 C5 89.4(3) . .
C6 Cr1 C5 91.6(3) . .
N1 C1 Cr1 175.0(6) . .
N2 C2 Cr1 175.2(5) . .
N3 C3 Cr1 173.5(6) . .
N4 C4 Cr1 175.3(9) . .
N5 C5 Cr1 178.1(7) . .
N6 C6 Cr1 178.2(8) . .
O2 C7 C38 124.1(6) . .
O2 C7 C12 118.0(5) . .
C38 C7 C12 117.9(6) . .
O1 C8 C35 122.3(8) . .
O1 C8 C9 119.2(6) . .
C35 C8 C9 118.4(7) . .
O4 C9 C10 124.4(8) . .
O4 C9 C8 112.9(6) . .
C10 C9 C8 122.7(7) . .
C33 C10 C9 120.0(9) . .
O5 C11 C23 117.9(5) . .
O5 C11 C16 123.5(6) . .
C23 C11 C16 118.6(6) . .
C40 C12 O3 124.7(6) . .
C40 C12 C7 122.2(6) . .
O3 C12 C7 113.1(5) . .
C14 C13 C23 119.7(7) . .
C13 C14 C15 119.8(6) . .
C14 C15 C16 120.9(6) . .
C11 C16 C15 119.0(6) . .
C11 C16 C17 124.7(6) . .
C15 C16 C17 116.1(6) . .
N10 C17 C16 127.0(7) . .
O7 C18 C19 125.4(7) . .
O7 C18 C20 113.4(5) . .
C19 C18 C20 121.3(7) . .
C18 C19 C31 120.0(8) . .
O6 C20 C29 124.5(7) . .
O6 C20 C18 117.6(6) . .
C29 C20 C18 117.9(6) . .
C13 C23 O8 124.0(6) . .
C13 C23 C11 122.0(6) . .
O8 C23 C11 114.0(5) . .
N10 C24 C25 113.8(7) . .
C24 C25 C26 111.0(7) . .
C24 C25 C42 107.0(8) . .
C26 C25 C42 106.1(7) . .
C24 C25 C27 111.4(7) . .
C26 C25 C27 111.6(9) . .
C42 C25 C27 109.5(8) . .
N9 C26 C25 114.4(7) . .
N9 C28 C29 125.9(7) . .
C20 C29 C30 119.9(8) . .
C20 C29 C28 124.9(7) . .
C30 C29 C28 115.1(7) . .
C31 C30 C29 120.2(8) . .
C30 C31 C19 120.7(7) . .
C34 C33 C10 118.5(8) . .
C33 C34 C35 123.6(7) . .
C36 C35 C8 125.3(8) . .
C36 C35 C34 117.9(7) . .
C8 C35 C34 116.7(8) . .
N7 C36 C35 128.4(7) . .
N8 C37 C38 127.1(7) . .
C7 C38 C39 118.7(7) . .
C7 C38 C37 124.4(7) . .
C39 C38 C37 116.9(7) . .
C48 C39 C38 122.0(7) . .
C12 C40 C48 119.7(7) . .
N7 C43 C45 114.2(7) . .
N8 C44 C45 113.8(10) . .
C46 C45 C43 114.4(12) . .
C46 C45 C44 110.4(9) . .
C43 C45 C44 110.1(8) . .
C46 C45 C47 110.0(9) . .
C43 C45 C47 106.6(8) . .
C44 C45 C47 104.9(11) . .
C39 C48 C40 119.5(7) . .
C49A C49 N11 48.3(12) . .
C51A C49A N11 70.2(15) . .
C51A C49A C49 147(3) . .
N11 C49A C49 78(2) . .
C50A C50 N11 94(3) . .
C50A C50 C51 163(4) . .
N11 C50 C51 69(2) . .
C50 C50A N11 48(2) . .
O9 C51 C50 154.2(18) . .
O9 C51 N11 106.1(13) . .
C50 C51 N11 48.1(11) . .
O9 C51 C51A 55.6(9) . .
C50 C51 C51A 98.7(15) . .
N11 C51 C51A 50.5(9) . .
C49A C51A N11 57.0(17) . .
C49A C51A O9 161(2) . .
N11 C51A O9 104.3(14) . .
C49A C51A C51 113(2) . .
N11 C51A C51 56.6(10) . .
O9 C51A C51 47.7(8) . .
C1 N1 Ni1 166.7(6) . .
C3 N3 Ni2 166.0(6) . 3_766
C36 N7 C43 118.3(7) . .
C36 N7 Ni2 125.7(5) . .
C43 N7 Ni2 115.8(6) . .
C37 N8 C44 116.7(8) . .
C37 N8 Ni2 124.6(6) . .
C44 N8 Ni2 118.7(6) . .
C28 N9 C26 115.2(7) . .
C28 N9 Ni1 125.9(6) . .
C26 N9 Ni1 118.5(5) . .
C17 N10 C24 116.2(6) . .
C17 N10 Ni1 126.6(5) . .
C24 N10 Ni1 116.8(5) . .
C50 N11 C49A 169(2) . .
C50 N11 C51A 136(2) . .
C49A N11 C51A 52.8(13) . .
C50 N11 C51 63.1(19) . .
C49A N11 C51 125.5(14) . .
C51A N11 C51 72.9(10) . .
C50 N11 C49 117.7(18) . .
C49A N11 C49 53.8(15) . .
C51A N11 C49 106.3(15) . .
C51 N11 C49 179.2(14) . .
C50 N11 C50A 38.5(16) . .
C49A N11 C50A 132.7(18) . .
C51A N11 C50A 174.4(17) . .
C51 N11 C50A 101.5(15) . .
C49 N11 C50A 79.3(12) . .
C8 O1 Ni2 129.1(5) . .
C8 O1 Dy1 122.2(5) . .
Ni2 O1 Dy1 108.7(2) . .
C7 O2 Ni2 126.7(4) . .
C7 O2 Dy1 122.0(4) . .
Ni2 O2 Dy1 107.18(19) . .
C12 O3 C22 115.5(5) . .
C12 O3 Dy1 117.8(3) . .
C22 O3 Dy1 126.6(4) . .
C9 O4 C32 115.0(6) . .
C9 O4 Dy1 118.1(5) . .
C32 O4 Dy1 126.8(4) . .
C11 O5 Ni1 127.6(4) . .
C11 O5 Dy1 122.7(4) . .
Ni1 O5 Dy1 109.13(17) . .
C20 O6 Ni1 126.4(4) . .
C20 O6 Dy1 123.2(4) . .
Ni1 O6 Dy1 107.48(18) . .
C18 O7 C21 116.0(5) . .
C18 O7 Dy1 118.4(4) . .
C21 O7 Dy1 125.5(4) . .
C23 O8 C41 115.9(5) . .
C23 O8 Dy1 116.4(3) . .
C41 O8 Dy1 127.3(4) . .
C51 O9 C51A 76.7(11) . .

loop_
_geom_bond_atom_site_label_1
_geom_bond_atom_site_label_2
_geom_bond_distance
_geom_bond_site_symmetry_2
Dy1 O1W 2.310(5) .
Dy1 O5 2.316(4) .
Dy1 O1 2.329(4) .
Dy1 O2 2.379(4) .
Dy1 O6 2.384(4) .
Dy1 O8 2.495(4) .
Dy1 O4 2.498(5) .
Dy1 O3 2.516(4) .
Dy1 O7 2.526(4) .
Ni1 N1 1.993(6) .
Ni1 O6 2.011(4) .
Ni1 N9 2.027(6) .
Ni1 N10 2.027(6) .
Ni1 O5 2.038(4) .
Ni2 N3 2.003(7) 3_766
Ni2 N8 2.006(8) .
Ni2 O2 2.012(4) .
Ni2 O1 2.023(5) .
Ni2 N7 2.067(7) .
Cr1 C3 2.046(6) .
Cr1 C1 2.048(6) .
Cr1 C2 2.059(6) .
Cr1 C4 2.063(8) .
Cr1 C6 2.069(7) .
Cr1 C5 2.075(7) .
C1 N1 1.151(8) .
C2 N2 1.157(8) .
C3 N3 1.148(9) .
C4 N4 1.151(11) .
C5 N5 1.153(9) .
C6 N6 1.152(9) .
C7 O2 1.336(8) .
C7 C38 1.394(9) .
C7 C12 1.417(9) .
C8 O1 1.354(9) .
C8 C35 1.400(9) .
C8 C9 1.408(12) .
C9 O4 1.381(8) .
C9 C10 1.387(10) .
C10 C33 1.378(11) .
C11 O5 1.347(7) .
C11 C23 1.398(9) .
C11 C16 1.399(8) .
C12 C40 1.374(9) .
C12 O3 1.378(7) .
C13 C14 1.379(10) .
C13 C23 1.387(8) .
C14 C15 1.389(10) .
C15 C16 1.419(9) .
C16 C17 1.449(10) .
C17 N10 1.274(9) .
C18 O7 1.377(8) .
C18 C19 1.382(10) .
C18 C20 1.412(10) .
C19 C31 1.389(12) .
C20 O6 1.335(8) .
C20 C29 1.398(10) .
C21 O7 1.436(9) .
C22 O3 1.439(7) .
C23 O8 1.390(7) .
C24 N10 1.494(9) .
C24 C25 1.520(13) .
C25 C26 1.528(12) .
C25 C42 1.539(11) .
C25 C27 1.544(13) .
C26 N9 1.483(10) .
C28 N9 1.273(10) .
C28 C29 1.470(11) .
C29 C30 1.430(11) .
C30 C31 1.355(13) .
C32 O4 1.466(10) .
C33 C34 1.366(14) .
C34 C35 1.448(12) .
C35 C36 1.401(12) .
C36 N7 1.273(11) .
C37 N8 1.296(11) .
C37 C38 1.462(10) .
C38 C39 1.434(11) .
C39 C48 1.353(11) .
C40 C48 1.396(11) .
C41 O8 1.456(7) .
C43 N7 1.484(11) .
C43 C45 1.527(13) .
C44 N8 1.478(11) .
C44 C45 1.541(17) .
C45 C46 1.501(17) .
C45 C47 1.573(13) .
C49 C49A 1.35(3) .
C49 N11 1.64(2) .
C49A C51A 1.19(2) .
C49A N11 1.25(3) .
C50 C50A 1.02(3) .
C50 N11 1.21(3) .
C50 C51 1.45(4) .
C50A N11 1.64(2) .
C51 O9 1.319(15) .
C51 N11 1.51(2) .
C51 C51A 1.73(3) .
C51A N11 1.40(2) .
C51A O9 1.470(18) .
N3 Ni2 2.003(7) 3_766
O3W O3WA 1.06(3) .
O7W O7WA 1.312(19) .
